data_1509392
loop_
_publ_author_name
'Brown, I.D.'
'Howard-Lock, H.E.'
'Natarajan-Iyer, M.'

_publ_section_title
;
 The crystal structure and polarised Raman spectrum of Rb2 Ag I3
;
_journal_name_full 'Canadian Journal of Chemistry'
_journal_page_first 1511
_journal_page_last 1514
_journal_paper_doi 10.1139/v77-210
_journal_volume 55
_journal_year 1977
_chemical_formula_sum 'Ag I3 Rb2'
_chemical_name_systematic 'Rb2 Ag I3'
_space_group_IT_number 62
_symmetry_space_group_name_Hall '-P 2ac 2n'
_symmetry_space_group_name_H-M 'P n m a'
_cell_angle_alpha 90
_cell_angle_beta 90
_cell_angle_gamma 90
_cell_formula_units_Z 4
_cell_length_a 10.258
_cell_length_b 4.886
_cell_length_c 20.063
_cell_volume 1005.569
_citation_journal_id_ASTM CJCHAG
_cod_data_source_file silver1-2_332.cif
_cod_data_source_block Ag1I3Rb2
_cod_original_formula_sum 'Ag1 I3 Rb2'
_cod_database_code 1509392

loop_
_symmetry_equiv_pos_as_xyz
x,y,z
-x+1/2,-y,z+1/2
x+1/2,-y+1/2,-z+1/2
-x,y+1/2,-z
-x,-y,-z
x-1/2,y,-z-1/2
-x-1/2,y-1/2,z-1/2
x,-y-1/2,z

loop_
_atom_site_label
_atom_site_type_symbol
_atom_site_fract_x
_atom_site_fract_y
_atom_site_fract_z
_atom_site_occupancy
_atom_site_U_iso_or_equiv
Ag1 Ag+1 0.1362 0.25 0.136 1 0.0
I2 I-1 0.3803 0.25 0.071 1 0.0
Rb1 Rb+1 0.4217 0.75 0.2113 1 0.0
Rb2 Rb+1 0.2522 0.25 0.457 1 0.0
I1 I-1 0.1879 0.25 0.2753 1 0.0
I3 I-1 0.0033 0.75 0.1018 1 0.0
